data_7241039
loop_
_publ_author_name
'Ingner, Fredric J. L.'
'Giustra, Zachary X.'
'Novosedlik, Sebastian'
'Orthaber, Andreas'
'Gates, Paul J.'
'Dyrager, Christine'
'Pilarski, Lukasz T.'

_publ_section_title
;
 Mechanochemical synthesis of (hetero)aryl Au(i) complexes
;
_journal_issue 17
_journal_name_full 'Green Chemistry'
_journal_page_first 5648
_journal_page_last 5655
_journal_paper_doi 10.1039/D0GC02263B
_journal_volume 22
_journal_year 2020
_chemical_formula_moiety 'C17 H29 Au Cl F N P'
_chemical_formula_sum 'C17 H29 Au Cl F N P'
_chemical_formula_weight 529.80
_space_group_crystal_system monoclinic
_space_group_IT_number 14
_space_group_name_Hall '-P 2yn'
_space_group_name_H-M_alt 'P 1 21/n 1'
_atom_sites_solution_hydrogens geom
_atom_sites_solution_primary dual
_audit_creation_date 2020-05-27
_audit_creation_method
;
Olex2 1.3
(compiled 2020.02.04 svn.rd84adfe8 for OlexSys, GUI svn.r6032)
;
_audit_update_record
;
2020-06-04 deposited with the CCDC.	2020-08-10 downloaded from the CCDC.
;
_cell_angle_alpha 90
_cell_angle_beta 90.975(2)
_cell_angle_gamma 90
_cell_formula_units_Z 4
_cell_length_a 8.6986(10)
_cell_length_b 18.586(2)
_cell_length_c 12.1084(13)
_cell_measurement_reflns_used 9389
_cell_measurement_temperature 170
_cell_measurement_theta_max 30.082
_cell_measurement_theta_min 2.586
_cell_volume 1957.3(4)
_computing_cell_refinement 'SAINT v8.34A (Bruker, 2013)'
_computing_data_reduction 'SAINT v8.34A (Bruker, 2013)'
_computing_molecular_graphics 'Olex2 1.3 (Dolomanov et al., 2009)'
_computing_publication_material 'Olex2 1.3 (Dolomanov et al., 2009)'
_computing_structure_refinement 'XL  (Sheldrick, 2008)'
_computing_structure_solution 'SHELXT 2014/4 (Sheldrick, 2014)'
_diffrn_ambient_temperature 170
_diffrn_measured_fraction_theta_full 0.999
_diffrn_measured_fraction_theta_max 0.994
_diffrn_measurement_device_type 'Bruker APEX-II CCD'
_diffrn_measurement_method '\f and \w scans'
_diffrn_radiation_type MoK\a
_diffrn_radiation_wavelength 0.71073
_diffrn_reflns_av_R_equivalents 0.0621
_diffrn_reflns_av_unetI/netI 0.0583
_diffrn_reflns_Laue_measured_fraction_full 0.999
_diffrn_reflns_Laue_measured_fraction_max 0.994
_diffrn_reflns_limit_h_max 11
_diffrn_reflns_limit_h_min -12
_diffrn_reflns_limit_k_max 26
_diffrn_reflns_limit_k_min -26
_diffrn_reflns_limit_l_max 17
_diffrn_reflns_limit_l_min -17
_diffrn_reflns_number 28991
_diffrn_reflns_point_group_measured_fraction_full 0.999
_diffrn_reflns_point_group_measured_fraction_max 0.994
_diffrn_reflns_theta_full 25.242
_diffrn_reflns_theta_max 30.705
_diffrn_reflns_theta_min 2.008
_diffrn_source_current 0.6
_diffrn_source_power 0.03
_diffrn_source_voltage 50.0
_diffrn_standards_number 0
_exptl_absorpt_coefficient_mu 7.740
_exptl_absorpt_correction_T_max 0.7461
_exptl_absorpt_correction_T_min 0.4490
_exptl_absorpt_correction_type multi-scan
_exptl_absorpt_process_details
;
SADABS-2014/5 (Bruker,2014/5) was used for absorption correction.
wR2(int) was 0.1333 before and 0.0713 after correction.
The Ratio of minimum to maximum transmission is 0.6018.
The \l/2 correction factor is 0.00150.
;
_exptl_crystal_colour 'metallic light colourless'
_exptl_crystal_colour_lustre metallic
_exptl_crystal_colour_modifier light
_exptl_crystal_colour_primary colourless
_exptl_crystal_density_diffrn 1.798
_exptl_crystal_description plate
_exptl_crystal_F_000 1032
_exptl_crystal_size_max 0.12
_exptl_crystal_size_mid 0.1
_exptl_crystal_size_min 0.1
_refine_diff_density_max 1.598
_refine_diff_density_min -1.597
_refine_diff_density_rms 0.148
_refine_ls_extinction_method none
_refine_ls_goodness_of_fit_ref 1.067
_refine_ls_hydrogen_treatment constr
_refine_ls_matrix_type full
_refine_ls_number_parameters 208
_refine_ls_number_reflns 6049
_refine_ls_number_restraints 3
_refine_ls_restrained_S_all 1.067
_refine_ls_R_factor_all 0.0441
_refine_ls_R_factor_gt 0.0322
_refine_ls_shift/su_max 0.001
_refine_ls_shift/su_mean 0.000
_refine_ls_structure_factor_coef Fsqd
_refine_ls_weighting_details 'w=1/[\s^2^(Fo^2^)+2.1711P] where P=(Fo^2^+2Fc^2^)/3'
_refine_ls_weighting_scheme calc
_refine_ls_wR_factor_gt 0.0719
_refine_ls_wR_factor_ref 0.0745
_reflns_Friedel_coverage 0.000
_reflns_number_gt 4792
_reflns_number_total 6049
_reflns_threshold_expression 'I > 2\s(I)'
_cod_data_source_file d0gc02263b2.cif
_cod_data_source_block 1
_cod_depositor_comments
;Adding full bibliography for 7241038--7241039.cif.

 Adding full bibliography for 7241038--7241039.cif.
;
_cod_database_code 7241039
_shelx_shelxl_version_number 2018/3
_shelx_space_group_comment
;
The symmetry employed for this shelxl refinement is uniquely defined
by the following loop, which should always be used as a source of
symmetry information in preference to the above space-group names.
They are only intended as comments.
;
_shelx_estimated_absorpt_t_max 0.512
_shelx_estimated_absorpt_t_min 0.457
_olex2_refinement_description
;
1. Fixed Uiso
 At 1.2 times of:
  All C(H) groups
 At 1.5 times of:
  All C(H,H,H) groups
2. Rigid body (RIGU) restrains
 C5, F1
 with sigma for 1-2 distances of 0.004 and sigma for 1-3 distances of 0.004
3.a Aromatic/amide H refined with riding coordinates:
 C3(H3), C4(H4)
3.b Idealised Me refined as rotating group:
 C16(H16A,H16B,H16C), C15(H15A,H15B,H15C), C11(H11A,H11B,H11C), C12(H12A,H12B,
 H12C), C9(H9A,H9B,H9C), C13(H13A,H13B,H13C), C8(H8A,H8B,H8C), C17(H17A,H17B,
 H17C), C7(H7A,H7B,H7C)
;
_olex2_submission_special_instructions 'No special instructions were received'

loop_
_space_group_symop_operation_xyz
'x, y, z'
'-x+1/2, y+1/2, -z+1/2'
'-x, -y, -z'
'x-1/2, -y-1/2, z-1/2'

loop_
_atom_site_label
_atom_site_type_symbol
_atom_site_fract_x
_atom_site_fract_y
_atom_site_fract_z
_atom_site_U_iso_or_equiv
_atom_site_adp_type
_atom_site_occupancy
_atom_site_site_symmetry_order
_atom_site_calc_flag
_atom_site_refinement_flags_posn
_atom_site_refinement_flags_adp
_atom_site_refinement_flags_occupancy
_atom_site_disorder_assembly
_atom_site_disorder_group
Au1 Au 0.63553(2) 0.62365(2) 0.60290(2) 0.02423(5) Uani 1 1 d . . . . .
P1 P 0.55628(12) 0.68017(5) 0.44275(8) 0.0186(2) Uani 1 1 d . . . . .
Cl1 Cl 0.98136(15) 0.54561(7) 0.65299(12) 0.0429(3) Uani 1 1 d . . . . .
F1 F 0.4731(3) 0.59894(13) 0.8415(2) 0.0289(5) Uani 1 1 d . . . . .
C1 C 0.7112(5) 0.57494(19) 0.7451(3) 0.0234(8) Uani 1 1 d . . . . .
N1 N 0.8186(6) 0.5085(2) 0.9456(4) 0.0463(12) Uani 1 1 d . . . . .
C5 C 0.6255(6) 0.5694(2) 0.8400(4) 0.0313(10) Uani 1 1 d . . . . .
C10 C 0.3375(5) 0.6770(2) 0.4305(4) 0.0251(8) Uani 1 1 d . . . . .
C2 C 0.8571(5) 0.5445(2) 0.7599(4) 0.0276(9) Uani 1 1 d . . . . .
C3 C 0.9056(6) 0.5123(2) 0.8575(5) 0.0391(12) Uani 1 1 d . . . . .
H3 H 1.005789 0.491991 0.861229 0.047 Uiso 1 1 calc R U . . .
C6 C 0.6465(5) 0.6330(2) 0.3210(3) 0.0249(8) Uani 1 1 d . . . . .
C16 C 0.5260(6) 0.8195(2) 0.5308(4) 0.0417(12) Uani 1 1 d . . . . .
H16A H 0.418821 0.819213 0.504488 0.063 Uiso 1 1 calc R U . . .
H16B H 0.562772 0.869258 0.535850 0.063 Uiso 1 1 calc R U . . .
H16C H 0.532806 0.796901 0.603819 0.063 Uiso 1 1 calc R U . . .
C15 C 0.6225(6) 0.8170(2) 0.3383(4) 0.0343(11) Uani 1 1 d . . . . .
H15A H 0.691963 0.793082 0.287055 0.051 Uiso 1 1 calc R U . . .
H15B H 0.655549 0.866867 0.349517 0.051 Uiso 1 1 calc R U . . .
H15C H 0.517591 0.816316 0.307482 0.051 Uiso 1 1 calc R U . . .
C14 C 0.6261(5) 0.7772(2) 0.4492(4) 0.0271(9) Uani 1 1 d . . . . .
C11 C 0.2883(6) 0.6005(2) 0.3975(4) 0.0371(11) Uani 1 1 d . . . . .
H11A H 0.318951 0.590965 0.321370 0.056 Uiso 1 1 calc R U . . .
H11B H 0.176447 0.596058 0.402872 0.056 Uiso 1 1 calc R U . . .
H11C H 0.338214 0.565679 0.447185 0.056 Uiso 1 1 calc R U . . .
C12 C 0.2695(6) 0.7307(3) 0.3470(4) 0.0376(11) Uani 1 1 d . . . . .
H12A H 0.295790 0.779769 0.369921 0.056 Uiso 1 1 calc R U . . .
H12B H 0.157385 0.725321 0.343733 0.056 Uiso 1 1 calc R U . . .
H12C H 0.311661 0.721230 0.273863 0.056 Uiso 1 1 calc R U . . .
C9 C 0.6373(6) 0.5506(2) 0.3409(4) 0.0362(11) Uani 1 1 d . . . . .
H9A H 0.683144 0.539007 0.413192 0.054 Uiso 1 1 calc R U . . .
H9B H 0.693508 0.525358 0.283035 0.054 Uiso 1 1 calc R U . . .
H9C H 0.529439 0.535301 0.338879 0.054 Uiso 1 1 calc R U . . .
C13 C 0.2726(6) 0.6903(3) 0.5452(4) 0.0400(12) Uani 1 1 d . . . . .
H13A H 0.316116 0.655221 0.597360 0.060 Uiso 1 1 calc R U . . .
H13B H 0.160430 0.685211 0.542130 0.060 Uiso 1 1 calc R U . . .
H13C H 0.299469 0.739065 0.569541 0.060 Uiso 1 1 calc R U . . .
C4 C 0.6806(7) 0.5368(3) 0.9367(4) 0.0407(13) Uani 1 1 d . . . . .
H4 H 0.615425 0.534990 0.998746 0.049 Uiso 1 1 calc R U . . .
C8 C 0.5753(6) 0.6513(3) 0.2083(4) 0.0363(11) Uani 1 1 d . . . . .
H8A H 0.469011 0.633922 0.204768 0.055 Uiso 1 1 calc R U . . .
H8B H 0.634826 0.628218 0.150173 0.055 Uiso 1 1 calc R U . . .
H8C H 0.576534 0.703585 0.197753 0.055 Uiso 1 1 calc R U . . .
C17 C 0.7891(6) 0.7789(3) 0.4984(4) 0.0416(13) Uani 1 1 d . . . . .
H17A H 0.791989 0.751918 0.567872 0.062 Uiso 1 1 calc R U . . .
H17B H 0.819552 0.828925 0.512488 0.062 Uiso 1 1 calc R U . . .
H17C H 0.860402 0.757094 0.446273 0.062 Uiso 1 1 calc R U . . .
C7 C 0.8193(5) 0.6513(3) 0.3188(4) 0.0343(11) Uani 1 1 d . . . . .
H7A H 0.832268 0.701851 0.297881 0.051 Uiso 1 1 calc R U . . .
H7B H 0.870105 0.620461 0.264848 0.051 Uiso 1 1 calc R U . . .
H7C H 0.865256 0.643260 0.392191 0.051 Uiso 1 1 calc R U . . .

loop_
_atom_site_aniso_label
_atom_site_aniso_U_11
_atom_site_aniso_U_22
_atom_site_aniso_U_33
_atom_site_aniso_U_23
_atom_site_aniso_U_13
_atom_site_aniso_U_12
Au1 0.03085(10) 0.02330(7) 0.01839(8) 0.00350(6) -0.00378(6) 0.00050(6)
P1 0.0212(5) 0.0187(4) 0.0160(5) 0.0003(3) -0.0009(4) 0.0013(4)
Cl1 0.0335(7) 0.0464(6) 0.0488(8) -0.0010(5) 0.0032(6) 0.0027(5)
F1 0.0195(13) 0.0442(13) 0.0232(13) -0.0011(10) 0.0074(11) 0.0096(10)
C1 0.034(2) 0.0198(17) 0.016(2) 0.0011(13) -0.0024(17) -0.0059(16)
N1 0.054(3) 0.054(3) 0.030(2) 0.0186(19) -0.017(2) -0.026(2)
C5 0.033(3) 0.034(2) 0.028(2) -0.0031(17) -0.001(2) -0.0043(18)
C10 0.022(2) 0.0264(19) 0.027(2) 0.0010(15) 0.0026(17) 0.0017(16)
C2 0.036(3) 0.0219(17) 0.025(2) 0.0038(15) -0.0065(19) -0.0085(17)
C3 0.036(3) 0.037(2) 0.044(3) 0.014(2) -0.020(2) -0.007(2)
C6 0.026(2) 0.0246(18) 0.024(2) -0.0033(15) 0.0014(17) 0.0028(16)
C16 0.051(3) 0.030(2) 0.045(3) -0.013(2) 0.007(3) -0.003(2)
C15 0.040(3) 0.026(2) 0.036(3) 0.0078(18) -0.002(2) -0.0029(19)
C14 0.038(3) 0.0193(17) 0.024(2) 0.0002(15) -0.0019(19) -0.0036(17)
C11 0.029(3) 0.034(2) 0.048(3) -0.001(2) 0.001(2) -0.0090(19)
C12 0.025(3) 0.043(3) 0.044(3) 0.009(2) -0.003(2) 0.010(2)
C9 0.040(3) 0.0241(19) 0.045(3) -0.0087(18) 0.004(2) 0.0064(19)
C13 0.030(3) 0.049(3) 0.042(3) 0.002(2) 0.017(2) 0.007(2)
C4 0.050(3) 0.050(3) 0.022(2) 0.004(2) 0.000(2) -0.022(3)
C8 0.041(3) 0.046(2) 0.022(2) -0.0064(18) 0.004(2) 0.002(2)
C17 0.052(3) 0.037(2) 0.034(3) 0.003(2) -0.018(2) -0.016(2)
C7 0.021(2) 0.040(2) 0.042(3) 0.000(2) 0.010(2) 0.0031(19)

loop_
_atom_type_symbol
_atom_type_description
_atom_type_scat_dispersion_real
_atom_type_scat_dispersion_imag
_atom_type_scat_source
C C 0.0033 0.0016 'International Tables Vol C Tables 4.2.6.8 and 6.1.1.4'
H H 0.0000 0.0000 'International Tables Vol C Tables 4.2.6.8 and 6.1.1.4'
Au Au -2.0133 8.8022 'International Tables Vol C Tables 4.2.6.8 and 6.1.1.4'
Cl Cl 0.1484 0.1585 'International Tables Vol C Tables 4.2.6.8 and 6.1.1.4'
F F 0.0171 0.0103 'International Tables Vol C Tables 4.2.6.8 and 6.1.1.4'
N N 0.0061 0.0033 'International Tables Vol C Tables 4.2.6.8 and 6.1.1.4'
P P 0.1023 0.0942 'International Tables Vol C Tables 4.2.6.8 and 6.1.1.4'

loop_
_geom_angle_atom_site_label_1
_geom_angle_atom_site_label_2
_geom_angle_atom_site_label_3
_geom_angle
_geom_angle_site_symmetry_1
_geom_angle_site_symmetry_3
_geom_angle_publ_flag
C1 Au1 P1 178.49(12) . . ?
C10 P1 Au1 109.62(14) . . ?
C6 P1 Au1 108.78(13) . . ?
C6 P1 C10 110.52(19) . . ?
C6 P1 C14 109.53(19) . . ?
C14 P1 Au1 107.88(14) . . ?
C14 P1 C10 110.46(19) . . ?
C5 C1 Au1 124.2(3) . . ?
C5 C1 C2 111.4(4) . . ?
C2 C1 Au1 124.4(3) . . ?
C4 N1 C3 116.6(4) . . ?
C1 C5 F1 119.5(4) . . ?
C1 C5 C4 123.1(5) . . ?
C4 C5 F1 117.4(4) . . ?
C11 C10 P1 108.8(3) . . ?
C12 C10 P1 113.9(3) . . ?
C12 C10 C11 109.2(4) . . ?
C13 C10 P1 107.9(3) . . ?
C13 C10 C11 106.3(4) . . ?
C13 C10 C12 110.5(4) . . ?
C1 C2 Cl1 119.0(3) . . ?
C3 C2 Cl1 117.8(4) . . ?
C3 C2 C1 123.2(5) . . ?
N1 C3 C2 122.9(5) . . ?
N1 C3 H3 118.6 . . ?
C2 C3 H3 118.6 . . ?
C9 C6 P1 108.2(3) . . ?
C8 C6 P1 115.1(3) . . ?
C8 C6 C9 109.7(4) . . ?
C8 C6 C7 108.4(4) . . ?
C7 C6 P1 109.1(3) . . ?
C7 C6 C9 105.9(4) . . ?
H16A C16 H16B 109.5 . . ?
H16A C16 H16C 109.5 . . ?
H16B C16 H16C 109.5 . . ?
C14 C16 H16A 109.5 . . ?
C14 C16 H16B 109.5 . . ?
C14 C16 H16C 109.5 . . ?
H15A C15 H15B 109.5 . . ?
H15A C15 H15C 109.5 . . ?
H15B C15 H15C 109.5 . . ?
C14 C15 H15A 109.5 . . ?
C14 C15 H15B 109.5 . . ?
C14 C15 H15C 109.5 . . ?
C16 C14 P1 109.0(3) . . ?
C15 C14 P1 114.7(3) . . ?
C15 C14 C16 108.2(4) . . ?
C17 C14 P1 109.2(3) . . ?
C17 C14 C16 105.7(4) . . ?
C17 C14 C15 109.7(4) . . ?
C10 C11 H11A 109.5 . . ?
C10 C11 H11B 109.5 . . ?
C10 C11 H11C 109.5 . . ?
H11A C11 H11B 109.5 . . ?
H11A C11 H11C 109.5 . . ?
H11B C11 H11C 109.5 . . ?
C10 C12 H12A 109.5 . . ?
C10 C12 H12B 109.5 . . ?
C10 C12 H12C 109.5 . . ?
H12A C12 H12B 109.5 . . ?
H12A C12 H12C 109.5 . . ?
H12B C12 H12C 109.5 . . ?
C6 C9 H9A 109.5 . . ?
C6 C9 H9B 109.5 . . ?
C6 C9 H9C 109.5 . . ?
H9A C9 H9B 109.5 . . ?
H9A C9 H9C 109.5 . . ?
H9B C9 H9C 109.5 . . ?
C10 C13 H13A 109.5 . . ?
C10 C13 H13B 109.5 . . ?
C10 C13 H13C 109.5 . . ?
H13A C13 H13B 109.5 . . ?
H13A C13 H13C 109.5 . . ?
H13B C13 H13C 109.5 . . ?
N1 C4 C5 123.0(5) . . ?
N1 C4 H4 118.5 . . ?
C5 C4 H4 118.5 . . ?
C6 C8 H8A 109.5 . . ?
C6 C8 H8B 109.5 . . ?
C6 C8 H8C 109.5 . . ?
H8A C8 H8B 109.5 . . ?
H8A C8 H8C 109.5 . . ?
H8B C8 H8C 109.5 . . ?
C14 C17 H17A 109.5 . . ?
C14 C17 H17B 109.5 . . ?
C14 C17 H17C 109.5 . . ?
H17A C17 H17B 109.5 . . ?
H17A C17 H17C 109.5 . . ?
H17B C17 H17C 109.5 . . ?
C6 C7 H7A 109.5 . . ?
C6 C7 H7B 109.5 . . ?
C6 C7 H7C 109.5 . . ?
H7A C7 H7B 109.5 . . ?
H7A C7 H7C 109.5 . . ?
H7B C7 H7C 109.5 . . ?

loop_
_geom_bond_atom_site_label_1
_geom_bond_atom_site_label_2
_geom_bond_distance
_geom_bond_site_symmetry_2
_geom_bond_publ_flag
Au1 P1 2.3007(10) . ?
Au1 C1 2.045(4) . ?
P1 C10 1.907(4) . ?
P1 C6 1.897(4) . ?
P1 C14 1.905(4) . ?
Cl1 C2 1.701(5) . ?
F1 C5 1.435(5) . ?
C1 C5 1.384(6) . ?
C1 C2 1.398(6) . ?
N1 C3 1.321(8) . ?
N1 C4 1.313(7) . ?
C5 C4 1.396(7) . ?
C10 C11 1.536(6) . ?
C10 C12 1.532(6) . ?
C10 C13 1.528(6) . ?
C2 C3 1.384(6) . ?
C3 H3 0.9500 . ?
C6 C9 1.552(5) . ?
C6 C8 1.527(6) . ?
C6 C7 1.542(6) . ?
C16 H16A 0.9800 . ?
C16 H16B 0.9800 . ?
C16 H16C 0.9800 . ?
C16 C14 1.543(6) . ?
C15 H15A 0.9800 . ?
C15 H15B 0.9800 . ?
C15 H15C 0.9800 . ?
C15 C14 1.532(6) . ?
C14 C17 1.529(7) . ?
C11 H11A 0.9800 . ?
C11 H11B 0.9800 . ?
C11 H11C 0.9800 . ?
C12 H12A 0.9800 . ?
C12 H12B 0.9800 . ?
C12 H12C 0.9800 . ?
C9 H9A 0.9800 . ?
C9 H9B 0.9800 . ?
C9 H9C 0.9800 . ?
C13 H13A 0.9800 . ?
C13 H13B 0.9800 . ?
C13 H13C 0.9800 . ?
C4 H4 0.9500 . ?
C8 H8A 0.9800 . ?
C8 H8B 0.9800 . ?
C8 H8C 0.9800 . ?
C17 H17A 0.9800 . ?
C17 H17B 0.9800 . ?
C17 H17C 0.9800 . ?
C7 H7A 0.9800 . ?
C7 H7B 0.9800 . ?
C7 H7C 0.9800 . ?

loop_
_geom_torsion_atom_site_label_1
_geom_torsion_atom_site_label_2
_geom_torsion_atom_site_label_3
_geom_torsion_atom_site_label_4
_geom_torsion
_geom_torsion_site_symmetry_1
_geom_torsion_site_symmetry_2
_geom_torsion_site_symmetry_3
_geom_torsion_site_symmetry_4
_geom_torsion_publ_flag
Au1 P1 C6 C9 42.2(3) . . . . ?
Au1 P1 C6 C8 165.4(3) . . . . ?
Au1 P1 C6 C7 -72.6(3) . . . . ?
Au1 C1 C5 F1 0.2(5) . . . . ?
Au1 C1 C5 C4 -179.0(3) . . . . ?
Au1 C1 C2 Cl1 -1.3(5) . . . . ?
Au1 C1 C2 C3 179.5(3) . . . . ?
Cl1 C2 C3 N1 179.9(4) . . . . ?
F1 C5 C4 N1 -179.3(4) . . . . ?
C1 C5 C4 N1 -0.1(7) . . . . ?
C1 C2 C3 N1 -1.0(7) . . . . ?
C5 C1 C2 Cl1 -180.0(3) . . . . ?
C5 C1 C2 C3 0.9(6) . . . . ?
C10 P1 C6 C9 -78.2(3) . . . . ?
C10 P1 C6 C8 45.0(4) . . . . ?
C10 P1 C6 C7 167.0(3) . . . . ?
C2 C1 C5 F1 178.8(3) . . . . ?
C2 C1 C5 C4 -0.4(6) . . . . ?
C3 N1 C4 C5 0.1(7) . . . . ?
C14 P1 C6 C9 159.9(3) . . . . ?
C14 P1 C6 C8 -76.9(4) . . . . ?
C14 P1 C6 C7 45.1(3) . . . . ?
C4 N1 C3 C2 0.4(7) . . . . ?
